data_4132174
loop_
_publ_author_name
'Cabrera, Pablo J.'
'Lee, Melissa'
'Sanford, Melanie S.'

_publ_section_title
;
 Second-Generation Palladium Catalyst System for Transannular C-H
 Functionalization of Azabicycloalkanes.
;
_journal_issue 16
_journal_name_full 'Journal of the American Chemical Society'
_journal_page_first 5599
_journal_page_last 5606
_journal_paper_doi 10.1021/jacs.8b02142
_journal_volume 140
_journal_year 2018
_chemical_formula_moiety 'C33 H33 F7 N2 O3'
_chemical_formula_sum 'C33 H33 F7 N2 O3'
_chemical_formula_weight 638.61
_space_group_crystal_system monoclinic
_space_group_IT_number 14
_space_group_name_Hall '-P 2yn'
_space_group_name_H-M_alt 'P 1 21/n 1'
_atom_sites_solution_hydrogens mixed
_audit_creation_method SHELXL-2016/6
_cell_angle_alpha 90
_cell_angle_beta 104.0132(5)
_cell_angle_gamma 90
_cell_formula_units_Z 4
_cell_length_a 13.48259(6)
_cell_length_b 14.45393(6)
_cell_length_c 16.01156(9)
_cell_measurement_reflns_used 30914
_cell_measurement_temperature 85(2)
_cell_measurement_theta_max 69.0400
_cell_measurement_theta_min 2.8300
_cell_volume 3027.42(3)
_computing_cell_refinement 'CrysAlisPro 1.171.38.41 (Rigaku OD, 2015)'
_computing_data_collection 'CrysAlisPro 1.171.38.41 (Rigaku OD, 2015)'
_computing_data_reduction 'CrysAlisPro 1.171.38.41 (Rigaku OD, 2015)'
_computing_molecular_graphics 'Bruker SHELXTL'
_computing_publication_material 'Bruker SHELXTL'
_computing_structure_refinement 'SHELXL-2016/6 (Sheldrick, 2016)'
_computing_structure_solution 'SHELXT (Sheldrick, 2014)'
_diffrn_ambient_temperature 85(2)
_diffrn_measured_fraction_theta_full 0.991
_diffrn_measured_fraction_theta_max 0.986
_diffrn_measurement_device_type 'Rigaku Saturn 944+ CCD'
_diffrn_measurement_method '\w scans'
_diffrn_radiation_type CuK\a
_diffrn_radiation_wavelength 1.54184
_diffrn_reflns_av_R_equivalents 0.0382
_diffrn_reflns_av_unetI/netI 0.0176
_diffrn_reflns_Laue_measured_fraction_full 0.991
_diffrn_reflns_Laue_measured_fraction_max 0.986
_diffrn_reflns_limit_h_max 16
_diffrn_reflns_limit_h_min -16
_diffrn_reflns_limit_k_max 17
_diffrn_reflns_limit_k_min -17
_diffrn_reflns_limit_l_max 16
_diffrn_reflns_limit_l_min -18
_diffrn_reflns_number 45855
_diffrn_reflns_point_group_measured_fraction_full 0.991
_diffrn_reflns_point_group_measured_fraction_max 0.986
_diffrn_reflns_theta_full 67.684
_diffrn_reflns_theta_max 69.185
_diffrn_reflns_theta_min 3.855
_diffrn_source 'micro-focus rotating anode'
_exptl_absorpt_coefficient_mu 1.022
_exptl_absorpt_correction_T_max 1.00000
_exptl_absorpt_correction_T_min 0.81841
_exptl_absorpt_correction_type multi-scan
_exptl_absorpt_process_details
; 
CrysAlisPro 1.171.38.41 (Rigaku Oxford Diffraction, 2015) 
Empirical absorption correction using spherical harmonics, 
 implemented in SCALE3 ABSPACK scaling algorithm. 
;
_exptl_crystal_colour colourless
_exptl_crystal_density_diffrn 1.401
_exptl_crystal_description block
_exptl_crystal_F_000 1328
_exptl_crystal_size_max 0.160
_exptl_crystal_size_mid 0.090
_exptl_crystal_size_min 0.090
_refine_diff_density_max 1.163
_refine_diff_density_min -0.420
_refine_diff_density_rms 0.077
_refine_ls_extinction_coef 0.0046(3)
_refine_ls_extinction_expression Fc^*^=kFc[1+0.001xFc^2^\l^3^/sin(2\q)]^-1/4^
_refine_ls_extinction_method 'SHELXL-2016/6 (Sheldrick 2016)'
_refine_ls_goodness_of_fit_ref 1.048
_refine_ls_hydrogen_treatment mixed
_refine_ls_matrix_type full
_refine_ls_number_parameters 415
_refine_ls_number_reflns 5569
_refine_ls_number_restraints 0
_refine_ls_restrained_S_all 1.048
_refine_ls_R_factor_all 0.0517
_refine_ls_R_factor_gt 0.0511
_refine_ls_shift/su_max 0.000
_refine_ls_shift/su_mean 0.000
_refine_ls_structure_factor_coef Fsqd
_refine_ls_weighting_details 'w=1/[\s^2^(Fo^2^)+(0.0617P)^2^+2.7304P] where P=(Fo^2^+2Fc^2^)/3'
_refine_ls_weighting_scheme calc
_refine_ls_wR_factor_gt 0.1270
_refine_ls_wR_factor_ref 0.1275
_reflns_Friedel_coverage 0.000
_reflns_number_gt 5456
_reflns_number_total 5569
_reflns_threshold_expression 'I > 2\s(I)'
_cod_data_source_file ja8b02142_si_002.cif
_cod_data_source_block pc827b
_cod_original_sg_symbol_H-M 'P 21/n'
_cod_database_code 4132174
_shelx_shelxl_version_number 2016/6
_shelx_space_group_comment
; 
The symmetry employed for this shelxl refinement is uniquely defined 
by the following loop, which should always be used as a source of 
symmetry information in preference to the above space-group names. 
They are only intended as comments. 
;
_shelx_estimated_absorpt_t_min 0.854
_shelx_estimated_absorpt_t_max 0.914

loop_
_space_group_symop_operation_xyz
'x, y, z'
'-x+1/2, y+1/2, -z+1/2'
'-x, -y, -z'
'x-1/2, -y-1/2, z-1/2'

loop_
_atom_site_label
_atom_site_type_symbol
_atom_site_fract_x
_atom_site_fract_y
_atom_site_fract_z
_atom_site_U_iso_or_equiv
_atom_site_adp_type
_atom_site_occupancy
_atom_site_site_symmetry_order
_atom_site_calc_flag
_atom_site_refinement_flags_posn
_atom_site_refinement_flags_adp
_atom_site_disorder_assembly
_atom_site_disorder_group
O1 O 0.37241(9) 0.84885(9) 0.60562(8) 0.0268(3) Uani 1 1 d . . . .
O2 O 1.00006(11) 0.96913(10) 0.34115(9) 0.0346(3) Uani 1 1 d . . . .
O3 O 0.66546(10) 0.16826(8) 0.63030(8) 0.0283(3) Uani 1 1 d . . . .
N1 N 0.43795(11) 0.71592(10) 0.67410(10) 0.0224(3) Uani 1 1 d . . . .
H1 H 0.4878(19) 0.6798(17) 0.6779(15) 0.035(6) Uiso 1 1 d . . . .
N2 N 0.60645(10) 0.73500(9) 0.61576(9) 0.0189(3) Uani 1 1 d . . . .
C1 C 0.05142(18) 0.55498(16) 0.68170(19) 0.0481(6) Uani 1 1 d . . A 1
F1 F -0.02059(11) 0.59866(12) 0.62251(14) 0.0736(5) Uani 1 1 d . . A 1
F2 F 0.04326(11) 0.46591(9) 0.66330(11) 0.0566(4) Uani 1 1 d . . A 1
F3 F 0.02669(13) 0.56711(11) 0.75639(12) 0.0701(5) Uani 1 1 d . . A 1
F4 F 0.10677(10) 0.73662(8) 0.73282(10) 0.0466(4) Uani 1 1 d . . . .
F5 F 0.28601(9) 0.81354(7) 0.73634(8) 0.0354(3) Uani 1 1 d . . . .
F6 F 0.39782(8) 0.53363(7) 0.63830(7) 0.0268(3) Uani 1 1 d . . . .
F7 F 0.22161(9) 0.45466(7) 0.63745(8) 0.0364(3) Uani 1 1 d . . . .
C2 C 0.15612(15) 0.59365(14) 0.68459(14) 0.0339(5) Uani 1 1 d . . . .
C3 C 0.17825(16) 0.68551(14) 0.70818(14) 0.0334(5) Uani 1 1 d . . . .
C4 C 0.26998(15) 0.72677(13) 0.70778(12) 0.0279(4) Uani 1 1 d . . . .
C5 C 0.34592(13) 0.67755(12) 0.68086(11) 0.0231(4) Uani 1 1 d . . . .
C6 C 0.32546(13) 0.58490(12) 0.66125(11) 0.0228(4) Uani 1 1 d . . . .
C7 C 0.23396(15) 0.54349(13) 0.66220(13) 0.0278(4) Uani 1 1 d . . . .
C8 C 0.44517(13) 0.79883(12) 0.63314(11) 0.0212(4) Uani 1 1 d . . . .
C9 C 0.55667(12) 0.82286(11) 0.63035(11) 0.0210(4) Uani 1 1 d . . . .
C10 C 0.54990(14) 0.89943(12) 0.56280(12) 0.0263(4) Uani 1 1 d . . . .
H10A H 0.618864 0.915994 0.558220 0.039 Uiso 1 1 calc R U . .
H10B H 0.516555 0.953940 0.580136 0.039 Uiso 1 1 calc R U . .
H10C H 0.509942 0.877240 0.506908 0.039 Uiso 1 1 calc R U . .
C11 C 0.60592(14) 0.86292(13) 0.71957(12) 0.0285(4) Uani 1 1 d . . . .
H11A H 0.610672 0.814528 0.763231 0.043 Uiso 1 1 calc R U . .
H11B H 0.563954 0.914012 0.732080 0.043 Uiso 1 1 calc R U . .
H11C H 0.674560 0.885800 0.720349 0.043 Uiso 1 1 calc R U . .
C12 C 0.58168(12) 0.69955(11) 0.52670(10) 0.0195(3) Uani 1 1 d . . . .
H12 H 0.508991 0.716313 0.499841 0.023 Uiso 1 1 calc R U . .
C13 C 0.58786(12) 0.59388(11) 0.53210(11) 0.0193(3) Uani 1 1 d . . . .
H13A H 0.572448 0.568319 0.472997 0.023 Uiso 1 1 calc R U . .
H13B H 0.534790 0.571083 0.560264 0.023 Uiso 1 1 calc R U . .
C14 C 0.69269(12) 0.55721(11) 0.58210(11) 0.0198(3) Uani 1 1 d . . . .
H14 H 0.742230 0.568164 0.545678 0.024 Uiso 1 1 calc R U . .
C15 C 0.73008(12) 0.61280(12) 0.66580(11) 0.0206(4) Uani 1 1 d . . . .
H15A H 0.803687 0.599899 0.689214 0.025 Uiso 1 1 calc R U . .
H15B H 0.693284 0.590580 0.708470 0.025 Uiso 1 1 calc R U . .
C16 C 0.71526(12) 0.71844(11) 0.65584(11) 0.0202(3) Uani 1 1 d . . . .
H16 H 0.729898 0.745430 0.715071 0.024 Uiso 1 1 calc R U . .
C17 C 0.78564(13) 0.76733(12) 0.60714(12) 0.0235(4) Uani 1 1 d . . . .
H17A H 0.778051 0.835047 0.612475 0.028 Uiso 1 1 calc R U . .
H17B H 0.857448 0.751296 0.634907 0.028 Uiso 1 1 calc R U . .
C18 C 0.76413(14) 0.74225(12) 0.51123(12) 0.0243(4) Uani 1 1 d . . . .
H18 H 0.790064 0.677924 0.507593 0.029 Uiso 1 1 calc R U . .
C19 C 0.64832(14) 0.74082(12) 0.46941(11) 0.0237(4) Uani 1 1 d . . . .
H19A H 0.636464 0.704562 0.415438 0.028 Uiso 1 1 calc R U . .
H19B H 0.625368 0.804964 0.453853 0.028 Uiso 1 1 calc R U . .
C20 C 0.82304(14) 0.80496(13) 0.46418(12) 0.0262(4) Uani 1 1 d . . . .
C21 C 0.79915(16) 0.89787(13) 0.44877(14) 0.0332(4) Uani 1 1 d . . . .
H21 H 0.742141 0.922804 0.466197 0.040 Uiso 1 1 calc R U . .
C22 C 0.85616(16) 0.95575(14) 0.40854(14) 0.0337(4) Uani 1 1 d . . . .
H22 H 0.838334 1.019128 0.399014 0.040 Uiso 1 1 calc R U . .
C23 C 0.93921(15) 0.91960(14) 0.38260(12) 0.0296(4) Uani 1 1 d . . . .
C24 C 0.96410(15) 0.82650(14) 0.39674(12) 0.0296(4) Uani 1 1 d . . . .
H24 H 1.020762 0.801421 0.378883 0.035 Uiso 1 1 calc R U . .
C25 C 0.90633(14) 0.77044(13) 0.43680(12) 0.0271(4) Uani 1 1 d . . . .
H25 H 0.923892 0.706948 0.445830 0.033 Uiso 1 1 calc R U . .
C26 C 0.98301(19) 1.06668(14) 0.33431(15) 0.0398(5) Uani 1 1 d . . . .
H26A H 0.914292 1.078813 0.298521 0.060 Uiso 1 1 calc R U . .
H26B H 1.033865 1.095304 0.307914 0.060 Uiso 1 1 calc R U . .
H26C H 0.989165 1.092836 0.391811 0.060 Uiso 1 1 calc R U . .
C27 C 0.68897(12) 0.45374(12) 0.59713(11) 0.0203(3) Uani 1 1 d . . . .
C28 C 0.62669(13) 0.41497(12) 0.64629(11) 0.0220(4) Uani 1 1 d . . . .
H28 H 0.587737 0.454512 0.673462 0.026 Uiso 1 1 calc R U . .
C29 C 0.62075(13) 0.32020(12) 0.65608(11) 0.0233(4) Uani 1 1 d . . . .
H29 H 0.578081 0.295406 0.689857 0.028 Uiso 1 1 calc R U . .
C30 C 0.67705(13) 0.26096(12) 0.61666(11) 0.0236(4) Uani 1 1 d . . . .
C31 C 0.73939(14) 0.29732(12) 0.56756(11) 0.0246(4) Uani 1 1 d . . . .
H31 H 0.777879 0.257578 0.540134 0.030 Uiso 1 1 calc R U . .
C32 C 0.74481(13) 0.39330(12) 0.55898(11) 0.0230(4) Uani 1 1 d . . . .
H32 H 0.788252 0.418040 0.525866 0.028 Uiso 1 1 calc R U . .
C33 C 0.73386(16) 0.10640(13) 0.60251(13) 0.0311(4) Uani 1 1 d . . . .
H33A H 0.719701 0.107181 0.539523 0.047 Uiso 1 1 calc R U . .
H33B H 0.724202 0.043580 0.622171 0.047 Uiso 1 1 calc R U . .
H33C H 0.804527 0.126068 0.626792 0.047 Uiso 1 1 calc R U . .

loop_
_atom_site_aniso_label
_atom_site_aniso_U_11
_atom_site_aniso_U_22
_atom_site_aniso_U_33
_atom_site_aniso_U_23
_atom_site_aniso_U_13
_atom_site_aniso_U_12
O1 0.0223(6) 0.0265(7) 0.0302(7) 0.0034(5) 0.0037(5) 0.0049(5)
O2 0.0388(8) 0.0305(7) 0.0393(8) 0.0044(6) 0.0186(6) -0.0081(6)
O3 0.0331(7) 0.0175(6) 0.0316(7) 0.0026(5) 0.0027(5) -0.0023(5)
N1 0.0204(7) 0.0207(7) 0.0264(8) 0.0009(6) 0.0061(6) 0.0026(6)
N2 0.0185(7) 0.0168(7) 0.0199(7) -0.0029(5) 0.0018(5) 0.0003(5)
C1 0.0423(13) 0.0332(12) 0.0795(18) 0.0071(11) 0.0356(12) 0.0008(10)
F1 0.0304(7) 0.0644(10) 0.1269(16) 0.0241(10) 0.0207(8) 0.0003(7)
F2 0.0467(8) 0.0363(7) 0.0983(12) -0.0054(7) 0.0399(8) -0.0120(6)
F3 0.0764(11) 0.0542(9) 0.1048(14) -0.0121(9) 0.0709(10) -0.0185(8)
F4 0.0440(7) 0.0307(6) 0.0788(10) 0.0042(6) 0.0416(7) 0.0088(5)
F5 0.0435(7) 0.0230(6) 0.0455(7) -0.0054(5) 0.0224(5) 0.0024(5)
F6 0.0289(5) 0.0220(5) 0.0339(6) -0.0009(4) 0.0158(4) 0.0042(4)
F7 0.0401(6) 0.0203(5) 0.0544(7) 0.0002(5) 0.0227(6) -0.0044(5)
C2 0.0319(10) 0.0267(10) 0.0488(12) 0.0084(9) 0.0207(9) 0.0020(8)
C3 0.0338(10) 0.0282(10) 0.0456(12) 0.0062(8) 0.0239(9) 0.0093(8)
C4 0.0346(10) 0.0204(9) 0.0324(10) 0.0008(7) 0.0153(8) 0.0034(7)
C5 0.0246(9) 0.0234(9) 0.0223(9) 0.0027(7) 0.0078(7) 0.0026(7)
C6 0.0249(8) 0.0222(9) 0.0240(9) 0.0023(7) 0.0109(7) 0.0056(7)
C7 0.0326(10) 0.0200(9) 0.0343(10) 0.0048(7) 0.0148(8) 0.0008(7)
C8 0.0226(8) 0.0205(8) 0.0201(8) -0.0031(6) 0.0045(6) 0.0006(7)
C9 0.0195(8) 0.0170(8) 0.0257(9) -0.0028(7) 0.0037(6) 0.0008(6)
C10 0.0260(9) 0.0172(8) 0.0356(10) 0.0008(7) 0.0075(7) -0.0004(7)
C11 0.0248(9) 0.0267(9) 0.0314(10) -0.0108(8) 0.0013(7) 0.0030(7)
C12 0.0201(8) 0.0177(8) 0.0193(8) -0.0009(6) 0.0022(6) -0.0012(6)
C13 0.0209(8) 0.0169(8) 0.0194(8) -0.0013(6) 0.0032(6) -0.0011(6)
C14 0.0202(8) 0.0175(8) 0.0218(8) 0.0007(6) 0.0055(6) -0.0001(6)
C15 0.0180(8) 0.0194(8) 0.0229(9) 0.0003(6) 0.0022(6) 0.0004(6)
C16 0.0177(8) 0.0191(8) 0.0228(8) -0.0022(6) 0.0031(6) -0.0004(6)
C17 0.0211(8) 0.0197(8) 0.0295(9) -0.0015(7) 0.0054(7) -0.0031(6)
C18 0.0272(9) 0.0180(8) 0.0296(10) 0.0004(7) 0.0105(7) -0.0025(7)
C19 0.0304(9) 0.0192(8) 0.0218(9) 0.0007(7) 0.0069(7) -0.0018(7)
C20 0.0296(9) 0.0223(9) 0.0282(9) -0.0014(7) 0.0101(7) -0.0053(7)
C21 0.0378(11) 0.0242(10) 0.0434(12) -0.0007(8) 0.0212(9) -0.0019(8)
C22 0.0429(11) 0.0216(9) 0.0408(11) 0.0007(8) 0.0182(9) -0.0044(8)
C23 0.0326(10) 0.0291(10) 0.0291(10) 0.0002(8) 0.0115(8) -0.0101(8)
C24 0.0282(9) 0.0316(10) 0.0314(10) 0.0005(8) 0.0121(8) -0.0020(8)
C25 0.0292(9) 0.0235(9) 0.0295(10) 0.0007(7) 0.0087(7) -0.0021(7)
C26 0.0553(13) 0.0291(10) 0.0409(12) -0.0016(9) 0.0229(10) -0.0154(9)
C27 0.0197(8) 0.0192(8) 0.0195(8) 0.0011(6) -0.0001(6) -0.0003(6)
C28 0.0195(8) 0.0224(9) 0.0225(9) 0.0017(7) 0.0017(6) 0.0010(6)
C29 0.0203(8) 0.0246(9) 0.0225(9) 0.0046(7) 0.0005(6) -0.0027(7)
C30 0.0250(8) 0.0183(8) 0.0227(9) 0.0018(6) -0.0034(7) -0.0021(7)
C31 0.0279(9) 0.0218(9) 0.0224(9) -0.0015(7) 0.0025(7) 0.0028(7)
C32 0.0252(8) 0.0211(8) 0.0223(9) 0.0014(7) 0.0048(7) 0.0007(7)
C33 0.0395(11) 0.0177(9) 0.0327(10) 0.0006(7) 0.0018(8) 0.0021(7)

loop_
_atom_type_symbol
_atom_type_description
_atom_type_scat_dispersion_real
_atom_type_scat_dispersion_imag
_atom_type_scat_source
C C 0.0181 0.0091 'International Tables Vol C Tables 4.2.6.8 and 6.1.1.4'
H H 0.0000 0.0000 'International Tables Vol C Tables 4.2.6.8 and 6.1.1.4'
N N 0.0311 0.0180 'International Tables Vol C Tables 4.2.6.8 and 6.1.1.4'
O O 0.0492 0.0322 'International Tables Vol C Tables 4.2.6.8 and 6.1.1.4'
F F 0.0727 0.0534 'International Tables Vol C Tables 4.2.6.8 and 6.1.1.4'

loop_
_geom_angle_atom_site_label_1
_geom_angle_atom_site_label_2
_geom_angle_atom_site_label_3
_geom_angle
C23 O2 C26 116.56(16)
C30 O3 C33 116.99(15)
C8 N1 C5 123.45(15)
C8 N1 H1 115.2(17)
C5 N1 H1 117.4(17)
C16 N2 C12 109.48(13)
C16 N2 C9 120.85(13)
C12 N2 C9 116.43(13)
F2 C1 F3 107.72(19)
F2 C1 F1 107.2(2)
F3 C1 F1 106.1(2)
F2 C1 C2 113.28(18)
F3 C1 C2 111.1(2)
F1 C1 C2 111.08(19)
C7 C2 C3 116.16(18)
C7 C2 C1 123.88(19)
C3 C2 C1 119.93(18)
F4 C3 C4 118.15(18)
F4 C3 C2 118.73(18)
C4 C3 C2 123.11(17)
F5 C4 C3 118.51(16)
F5 C4 C5 120.94(17)
C3 C4 C5 120.51(17)
N1 C5 C6 120.05(16)
N1 C5 C4 123.81(17)
C6 C5 C4 116.14(16)
F6 C6 C7 118.38(16)
F6 C6 C5 118.41(15)
C7 C6 C5 123.19(16)
F7 C7 C6 117.43(16)
F7 C7 C2 121.80(17)
C6 C7 C2 120.71(17)
O1 C8 N1 123.12(16)
O1 C8 C9 124.02(16)
N1 C8 C9 112.80(14)
N2 C9 C10 117.33(14)
N2 C9 C11 111.08(14)
C10 C9 C11 108.80(14)
N2 C9 C8 106.94(13)
C10 C9 C8 106.77(14)
C11 C9 C8 105.12(14)
C9 C10 H10A 109.5
C9 C10 H10B 109.5
H10A C10 H10B 109.5
C9 C10 H10C 109.5
H10A C10 H10C 109.5
H10B C10 H10C 109.5
C9 C11 H11A 109.5
C9 C11 H11B 109.5
H11A C11 H11B 109.5
C9 C11 H11C 109.5
H11A C11 H11C 109.5
H11B C11 H11C 109.5
N2 C12 C13 107.18(13)
N2 C12 C19 114.22(13)
C13 C12 C19 112.70(14)
N2 C12 H12 107.5
C13 C12 H12 107.5
C19 C12 H12 107.5
C12 C13 C14 113.79(13)
C12 C13 H13A 108.8
C14 C13 H13A 108.8
C12 C13 H13B 108.8
C14 C13 H13B 108.8
H13A C13 H13B 107.7
C27 C14 C15 113.13(14)
C27 C14 C13 111.11(13)
C15 C14 C13 109.81(13)
C27 C14 H14 107.5
C15 C14 H14 107.5
C13 C14 H14 107.5
C14 C15 C16 114.81(14)
C14 C15 H15A 108.6
C16 C15 H15A 108.6
C14 C15 H15B 108.6
C16 C15 H15B 108.6
H15A C15 H15B 107.5
N2 C16 C17 112.11(14)
N2 C16 C15 107.25(13)
C17 C16 C15 115.25(14)
N2 C16 H16 107.3
C17 C16 H16 107.3
C15 C16 H16 107.3
C18 C17 C16 114.09(14)
C18 C17 H17A 108.7
C16 C17 H17A 108.7
C18 C17 H17B 108.7
C16 C17 H17B 108.7
H17A C17 H17B 107.6
C20 C18 C17 111.11(14)
C20 C18 C19 112.85(15)
C17 C18 C19 111.31(14)
C20 C18 H18 107.1
C17 C18 H18 107.1
C19 C18 H18 107.1
C18 C19 C12 114.77(14)
C18 C19 H19A 108.6
C12 C19 H19A 108.6
C18 C19 H19B 108.6
C12 C19 H19B 108.6
H19A C19 H19B 107.6
C21 C20 C25 117.41(17)
C21 C20 C18 122.56(17)
C25 C20 C18 120.01(16)
C20 C21 C22 122.14(18)
C20 C21 H21 118.9
C22 C21 H21 118.9
C23 C22 C21 119.17(18)
C23 C22 H22 120.4
C21 C22 H22 120.4
O2 C23 C22 124.60(18)
O2 C23 C24 115.68(17)
C22 C23 C24 119.71(17)
C25 C24 C23 120.04(18)
C25 C24 H24 120.0
C23 C24 H24 120.0
C24 C25 C20 121.53(17)
C24 C25 H25 119.2
C20 C25 H25 119.2
O2 C26 H26A 109.5
O2 C26 H26B 109.5
H26A C26 H26B 109.5
O2 C26 H26C 109.5
H26A C26 H26C 109.5
H26B C26 H26C 109.5
C32 C27 C28 117.31(16)
C32 C27 C14 120.55(15)
C28 C27 C14 122.08(15)
C29 C28 C27 121.29(16)
C29 C28 H28 119.4
C27 C28 H28 119.4
C28 C29 C30 120.30(16)
C28 C29 H29 119.8
C30 C29 H29 119.8
O3 C30 C31 124.64(17)
O3 C30 C29 115.63(16)
C31 C30 C29 119.73(16)
C30 C31 C32 119.04(17)
C30 C31 H31 120.5
C32 C31 H31 120.5
C27 C32 C31 122.32(17)
C27 C32 H32 118.8
C31 C32 H32 118.8
O3 C33 H33A 109.5
O3 C33 H33B 109.5
H33A C33 H33B 109.5
O3 C33 H33C 109.5
H33A C33 H33C 109.5
H33B C33 H33C 109.5

loop_
_geom_bond_atom_site_label_1
_geom_bond_atom_site_label_2
_geom_bond_distance
O1 C8 1.212(2)
O2 C23 1.375(2)
O2 C26 1.429(3)
O3 C30 1.373(2)
O3 C33 1.431(2)
N1 C8 1.381(2)
N1 C5 1.387(2)
N1 H1 0.84(3)
N2 C16 1.472(2)
N2 C12 1.475(2)
N2 C9 1.481(2)
C1 F2 1.319(3)
C1 F3 1.329(3)
C1 F1 1.339(3)
C1 C2 1.508(3)
F4 C3 1.347(2)
F5 C4 1.334(2)
F6 C6 1.3452(19)
F7 C7 1.342(2)
C2 C7 1.392(3)
C2 C3 1.393(3)
C3 C4 1.374(3)
C4 C5 1.398(2)
C5 C6 1.388(3)
C6 C7 1.375(3)
C8 C9 1.554(2)
C9 C10 1.535(2)
C9 C11 1.536(2)
C10 H10A 0.9800
C10 H10B 0.9800
C10 H10C 0.9800
C11 H11A 0.9800
C11 H11B 0.9800
C11 H11C 0.9800
C12 C13 1.531(2)
C12 C19 1.550(2)
C12 H12 1.0000
C13 C14 1.540(2)
C13 H13A 0.9900
C13 H13B 0.9900
C14 C27 1.518(2)
C14 C15 1.539(2)
C14 H14 1.0000
C15 C16 1.543(2)
C15 H15A 0.9900
C15 H15B 0.9900
C16 C17 1.538(2)
C16 H16 1.0000
C17 C18 1.536(3)
C17 H17A 0.9900
C17 H17B 0.9900
C18 C20 1.520(2)
C18 C19 1.543(3)
C18 H18 1.0000
C19 H19A 0.9900
C19 H19B 0.9900
C20 C21 1.389(3)
C20 C25 1.393(3)
C21 C22 1.395(3)
C21 H21 0.9500
C22 C23 1.387(3)
C22 H22 0.9500
C23 C24 1.392(3)
C24 C25 1.385(3)
C24 H24 0.9500
C25 H25 0.9500
C26 H26A 0.9800
C26 H26B 0.9800
C26 H26C 0.9800
C27 C32 1.388(2)
C27 C28 1.399(2)
C28 C29 1.383(2)
C28 H28 0.9500
C29 C30 1.393(3)
C29 H29 0.9500
C30 C31 1.386(3)
C31 C32 1.398(2)
C31 H31 0.9500
C32 H32 0.9500
C33 H33A 0.9800
C33 H33B 0.9800
C33 H33C 0.9800

loop_
_geom_hbond_atom_site_label_D
_geom_hbond_atom_site_label_H
_geom_hbond_atom_site_label_A
_geom_hbond_distance_DH
_geom_hbond_distance_HA
_geom_hbond_distance_DA
_geom_hbond_angle_DHA
N1 H1 N2 0.84(3) 2.23(2) 2.672(2) 113(2)

loop_
_geom_torsion_atom_site_label_1
_geom_torsion_atom_site_label_2
_geom_torsion_atom_site_label_3
_geom_torsion_atom_site_label_4
_geom_torsion
F2 C1 C2 C7 5.8(3)
F3 C1 C2 C7 127.3(2)
F1 C1 C2 C7 -114.8(2)
F2 C1 C2 C3 -176.3(2)
F3 C1 C2 C3 -54.8(3)
F1 C1 C2 C3 63.1(3)
C7 C2 C3 F4 -178.15(18)
C1 C2 C3 F4 3.8(3)
C7 C2 C3 C4 1.7(3)
C1 C2 C3 C4 -176.4(2)
F4 C3 C4 F5 3.7(3)
C2 C3 C4 F5 -176.10(19)
F4 C3 C4 C5 -178.50(17)
C2 C3 C4 C5 1.7(3)
C8 N1 C5 C6 132.40(18)
C8 N1 C5 C4 -48.3(3)
F5 C4 C5 N1 -6.0(3)
C3 C4 C5 N1 176.25(18)
F5 C4 C5 C6 173.27(16)
C3 C4 C5 C6 -4.5(3)
N1 C5 C6 F6 1.9(2)
C4 C5 C6 F6 -177.42(15)
N1 C5 C6 C7 -176.54(17)
C4 C5 C6 C7 4.1(3)
F6 C6 C7 F7 -2.0(3)
C5 C6 C7 F7 176.45(16)
F6 C6 C7 C2 -179.33(17)
C5 C6 C7 C2 -0.9(3)
C3 C2 C7 F7 -179.28(18)
C1 C2 C7 F7 -1.3(3)
C3 C2 C7 C6 -2.1(3)
C1 C2 C7 C6 175.9(2)
C5 N1 C8 O1 6.1(3)
C5 N1 C8 C9 -176.67(15)
C16 N2 C9 C10 95.43(18)
C12 N2 C9 C10 -41.5(2)
C16 N2 C9 C11 -30.6(2)
C12 N2 C9 C11 -167.51(14)
C16 N2 C9 C8 -144.76(14)
C12 N2 C9 C8 78.31(17)
O1 C8 C9 N2 -144.89(17)
N1 C8 C9 N2 37.94(18)
O1 C8 C9 C10 -18.5(2)
N1 C8 C9 C10 164.32(14)
O1 C8 C9 C11 96.96(19)
N1 C8 C9 C11 -80.21(17)
C16 N2 C12 C13 69.16(16)
C9 N2 C12 C13 -149.29(14)
C16 N2 C12 C19 -56.42(17)
C9 N2 C12 C19 85.12(17)
N2 C12 C13 C14 -57.75(17)
C19 C12 C13 C14 68.74(18)
C12 C13 C14 C27 171.14(14)
C12 C13 C14 C15 45.22(19)
C27 C14 C15 C16 -168.59(14)
C13 C14 C15 C16 -43.83(18)
C12 N2 C16 C17 60.30(17)
C9 N2 C16 C17 -79.26(18)
C12 N2 C16 C15 -67.17(16)
C9 N2 C16 C15 153.27(14)
C14 C15 C16 N2 54.69(18)
C14 C15 C16 C17 -70.92(18)
N2 C16 C17 C18 -55.56(19)
C15 C16 C17 C18 67.51(19)
C16 C17 C18 C20 170.05(14)
C16 C17 C18 C19 43.37(19)
C20 C18 C19 C12 -164.77(14)
C17 C18 C19 C12 -39.05(19)
N2 C12 C19 C18 47.03(19)
C13 C12 C19 C18 -75.60(18)
C17 C18 C20 C21 -70.3(2)
C19 C18 C20 C21 55.5(2)
C17 C18 C20 C25 107.85(19)
C19 C18 C20 C25 -126.32(18)
C25 C20 C21 C22 -0.8(3)
C18 C20 C21 C22 177.42(19)
C20 C21 C22 C23 0.3(3)
C26 O2 C23 C22 7.9(3)
C26 O2 C23 C24 -173.41(18)
C21 C22 C23 O2 178.86(19)
C21 C22 C23 C24 0.2(3)
O2 C23 C24 C25 -178.98(17)
C22 C23 C24 C25 -0.2(3)
C23 C24 C25 C20 -0.3(3)
C21 C20 C25 C24 0.8(3)
C18 C20 C25 C24 -177.46(17)
C15 C14 C27 C32 -121.52(17)
C13 C14 C27 C32 114.43(17)
C15 C14 C27 C28 61.3(2)
C13 C14 C27 C28 -62.8(2)
C32 C27 C28 C29 -0.3(2)
C14 C27 C28 C29 177.03(15)
C27 C28 C29 C30 -0.1(3)
C33 O3 C30 C31 9.7(2)
C33 O3 C30 C29 -170.33(15)
C28 C29 C30 O3 -179.84(15)
C28 C29 C30 C31 0.1(3)
O3 C30 C31 C32 -179.73(15)
C29 C30 C31 C32 0.3(3)
C28 C27 C32 C31 0.7(2)
C14 C27 C32 C31 -176.62(16)
C30 C31 C32 C27 -0.8(3)
